data_4510408
loop_
_publ_author_name
'Schoedel, Alexander'
'Jaquier, Michael'
'Boyette, Wesley'
'Wojtas, Lukasz'
'Eddaoudi, Mohamed'
'Zaworotko, Michael J.'

_publ_section_title
;
 4,6-ConnectedfsbTopology Networks Obtained through Two-Step Crystal
 Engineering of Decorated Trigonal Prismatic Nodes
;
_journal_issue 5
_journal_name_full 'Crystal Growth &amp; Design'
_journal_page_first 2115
_journal_paper_doi 10.1021/cg500205f
_journal_volume 14
_journal_year 2014
_chemical_formula_sum 'C54 H30 Cr3 N6 O28 S3 Zn3'
_chemical_formula_weight 1659.13
_chemical_name_systematic
;
 ?
;
_space_group_crystal_system hexagonal
_space_group_IT_number 191
_space_group_name_Hall '-P 6 2'
_space_group_name_H-M_alt 'P 6/m m m'
_symmetry_space_group_name_Hall '-P 6 2'
_symmetry_space_group_name_H-M 'P 6/m m m'
_atom_sites_solution_hydrogens geom
_audit_creation_method SHELXL-2013
_cell_angle_alpha 90
_cell_angle_beta 90
_cell_angle_gamma 120
_cell_formula_units_Z 2
_cell_length_a 30.04(2)
_cell_length_b 30.04(2)
_cell_length_c 13.361(10)
_cell_measurement_temperature 228(2)
_cell_volume 10442(13)
_computing_cell_refinement 'APEX2 (Bruker, 2010); SAINT (Bruker, 2009)'
_computing_data_collection 'APEX2 (Bruker, 2010)'
_computing_data_reduction 'SAINT (Bruker, 2009);XPREP(Sheldrick,2008)'
_computing_publication_material 'APEX2 (Bruker, 2010)'
_computing_structure_refinement 'SHELXL-2013 (Sheldrick, 2013)'
_computing_structure_solution 'SHELXS-97 (Sheldrick, 2008)'
_diffrn_ambient_temperature 228(2)
_diffrn_measured_fraction_theta_full 0.979
_diffrn_measured_fraction_theta_max 0.981
_diffrn_measurement_device_type 'BRUKER SMART APEXII CCD'
_diffrn_measurement_method 'omega scans'
_diffrn_radiation_type CuK\a
_diffrn_radiation_wavelength 1.54178
_diffrn_reflns_av_R_equivalents 0.0855
_diffrn_reflns_av_unetI/netI 0.0905
_diffrn_reflns_Laue_measured_fraction_full 0.979
_diffrn_reflns_Laue_measured_fraction_max 0.981
_diffrn_reflns_limit_h_max 18
_diffrn_reflns_limit_h_min -18
_diffrn_reflns_limit_k_max 22
_diffrn_reflns_limit_k_min -22
_diffrn_reflns_limit_l_max 9
_diffrn_reflns_limit_l_min -9
_diffrn_reflns_number 2939
_diffrn_reflns_point_group_measured_fraction_full 0.979
_diffrn_reflns_point_group_measured_fraction_max 0.981
_diffrn_reflns_theta_full 34.820
_diffrn_reflns_theta_max 34.809
_diffrn_reflns_theta_min 5.586
_diffrn_source 'fine-focus sealed tube'
_exptl_absorpt_coefficient_mu 2.147
_exptl_absorpt_correction_T_max 0.748
_exptl_absorpt_correction_T_min 0.475
_exptl_absorpt_correction_type multi-scan
_exptl_absorpt_process_details 'SADABS; (Sheldrick, 2003)'
_exptl_crystal_colour green
_exptl_crystal_density_diffrn 0.528
_exptl_crystal_description rod
_exptl_crystal_F_000 1660
_exptl_crystal_size_max 0.210
_exptl_crystal_size_mid 0.210
_exptl_crystal_size_min 0.130
_platon_squeeze_details
;
;
_refine_diff_density_max 0.358
_refine_diff_density_min -0.221
_refine_diff_density_rms 0.048
_refine_ls_extinction_method none
_refine_ls_goodness_of_fit_ref 1.009
_refine_ls_hydrogen_treatment constr
_refine_ls_matrix_type full
_refine_ls_number_parameters 106
_refine_ls_number_reflns 908
_refine_ls_number_restraints 41
_refine_ls_restrained_S_all 1.060
_refine_ls_R_factor_all 0.0895
_refine_ls_R_factor_gt 0.0678
_refine_ls_shift/su_max 0.000
_refine_ls_shift/su_mean 0.000
_refine_ls_structure_factor_coef Fsqd
_refine_ls_weighting_details 'w=1/[\s^2^(Fo^2^)+(0.1254P)^2^] where P=(Fo^2^+2Fc^2^)/3'
_refine_ls_weighting_scheme calc
_refine_ls_wR_factor_gt 0.1814
_refine_ls_wR_factor_ref 0.1878
_reflns_Friedel_coverage 0.000
_reflns_number_gt 645
_reflns_number_total 908
_reflns_threshold_expression 'I > 2\s(I)'
_cod_data_source_file cg500205f_si_002.cif
_cod_data_source_block tp-PMBB-1-fsb-1
_cod_depositor_comments 'Adding full bibliography for 4510408--4510409.cif.'
_cod_original_cell_volume 10442(17)
_cod_database_code 4510408
_shelx_space_group_comment
;
The symmetry employed for this shelxl refinement is uniquely defined
by the following loop, which should always be used as a source of
symmetry information in preference to the above space-group names.
They are only intended as comments.
;
_shelx_estimated_absorpt_t_min 0.661
_shelx_estimated_absorpt_t_max 0.768
_shelxl_version_number 2013-3

loop_
_space_group_symop_operation_xyz
'x, y, z'
'-y, x-y, z'
'-x+y, -x, z'
'-x, -y, z'
'y, -x+y, z'
'x-y, x, z'
'y, x, -z'
'x-y, -y, -z'
'-x, -x+y, -z'
'-y, -x, -z'
'-x+y, y, -z'
'x, x-y, -z'
'-x, -y, -z'
'y, -x+y, -z'
'x-y, x, -z'
'x, y, -z'
'-y, x-y, -z'
'-x+y, -x, -z'
'-y, -x, z'
'-x+y, y, z'
'x, x-y, z'
'y, x, z'
'x-y, -y, z'
'-x, -x+y, z'

loop_
_atom_site_label
_atom_site_type_symbol
_atom_site_fract_x
_atom_site_fract_y
_atom_site_fract_z
_atom_site_U_iso_or_equiv
_atom_site_adp_type
_atom_site_occupancy
_atom_site_site_symmetry_order
_atom_site_calc_flag
_atom_site_refinement_flags_posn
_atom_site_refinement_flags_adp
_atom_site_refinement_flags_occupancy
_atom_site_disorder_assembly
_atom_site_disorder_group
Zn1 Zn 0.58929(10) -0.20535(5) 0.5000 0.0651(16) Uani 1 4 d S T P . .
N5 N 0.5402(4) -0.2299(2) 0.6210(10) 0.052(4) Uani 1 2 d DS T P . .
Cr2 Cr 0.37012(6) -0.25976(12) 1.0000 0.0608(18) Uani 1 4 d S T P . .
O1 O 0.3333 -0.3333 1.0000 0.063(8) Uani 1 12 d S T P A .
O2B O 0.4114(2) -0.1773(5) 1.024(2) 0.069(7) Uiso 0.5 2 d S . P A 2
O4 O 0.4187(3) -0.2533(2) 0.8937(6) 0.066(3) Uani 1 1 d D . . . .
C13 C 0.4881(6) -0.2961(4) 0.7390(11) 0.104(6) Uani 1 1 d D . . . .
H13 H 0.4770 -0.3292 0.7642 0.125 Uiso 1 1 calc R U . . .
C31 C 0.5221(5) -0.2758(4) 0.6614(12) 0.103(5) Uani 1 1 d D . . . .
H31 H 0.5339 -0.2969 0.6339 0.124 Uiso 1 1 calc R U . B .
C1 C 0.4710(6) -0.2645(3) 0.7783(13) 0.049(5) Uani 1 2 d DS T P . .
S1 S 0.6546(5) 0.0000 0.5000 0.064(5) Uani 0.5 4 d DS T P B 1
C4 C 0.4335(7) -0.2833(4) 0.8625(15) 0.067(7) Uani 1 2 d DS T P . .
C2 C 0.7209(9) -0.0271(4) 0.5000 0.107(14) Uiso 0.5 2 d DS . P B 1
H2 H 0.7371 -0.0470 0.5000 0.128 Uiso 0.5 2 calc R U P B 1
O17B O 0.6450(9) -0.1328(8) 0.5000 0.114(12) Uani 0.5 2 d DS T P B 1
C17 C 0.6287(9) -0.1024(10) 0.5000 0.067(15) Uiso 0.5 2 d DS . P B 1
O3 O 0.5844(7) -0.1104(6) 0.5000 0.055(7) Uani 0.5 2 d DS T P B 1
C36 C 0.6697(10) -0.0475(6) 0.5000 0.08(2) Uiso 0.5 2 d DS . P B 1
S2 S 0.7063(7) 0.0000 0.393(2) 0.175(10) Uiso 0.25 2 d DS . P B 2
O19 O 0.6120(11) -0.1340(11) 0.5000 0.127(15) Uiso 0.5 2 d DS . P B 2
O20 O 0.6536(11) -0.1174(12) 0.361(2) 0.158(15) Uiso 0.25 1 d D . P B 2
C37 C 0.6421(8) -0.1030(10) 0.4388(19) 0.18(4) Uiso 0.25 1 d D . P B 2
C38 C 0.6628(8) -0.0479(7) 0.465(2) 0.08(3) Uiso 0.25 1 d D . P B 2
C39 C 0.6528(16) -0.0268(12) 0.544(3) 0.13(3) Uiso 0.25 1 d D . P B 2
H39 H 0.6297 -0.0465 0.5948 0.161 Uiso 0.25 1 calc R U P B 2

loop_
_atom_site_aniso_label
_atom_site_aniso_U_11
_atom_site_aniso_U_22
_atom_site_aniso_U_33
_atom_site_aniso_U_23
_atom_site_aniso_U_13
_atom_site_aniso_U_12
Zn1 0.068(3) 0.055(2) 0.077(3) 0.000 0.000 0.0342(13)
N5 0.056(10) 0.054(8) 0.045(13) 0.017(4) 0.034(8) 0.028(5)
Cr2 0.065(2) 0.057(3) 0.058(4) 0.000 0.000 0.0286(16)
O1 0.027(10) 0.027(10) 0.13(3) 0.000 0.000 0.014(5)
O4 0.055(6) 0.060(8) 0.079(8) 0.009(5) 0.029(5) 0.026(5)
C13 0.137(13) 0.061(14) 0.132(16) 0.048(11) 0.085(11) 0.064(11)
C31 0.127(13) 0.076(13) 0.119(16) 0.046(12) 0.048(12) 0.059(11)
C1 0.046(13) 0.044(13) 0.058(19) 0.008(6) 0.015(13) 0.023(7)
S1 0.086(8) 0.065(12) 0.033(12) 0.000 0.000 0.033(6)
C4 0.049(17) 0.071(18) 0.07(2) 0.008(7) 0.016(14) 0.025(9)
O17B 0.07(2) 0.031(17) 0.23(4) 0.000 0.000 0.012(16)
O3 0.068(16) 0.028(13) 0.08(2) 0.000 0.000 0.029(13)

loop_
_atom_type_symbol
_atom_type_description
_atom_type_scat_dispersion_real
_atom_type_scat_dispersion_imag
_atom_type_scat_source
C C 0.0181 0.0091 'International Tables Vol C Tables 4.2.6.8 and 6.1.1.4'
H H 0.0000 0.0000 'International Tables Vol C Tables 4.2.6.8 and 6.1.1.4'
N N 0.0311 0.0180 'International Tables Vol C Tables 4.2.6.8 and 6.1.1.4'
O O 0.0492 0.0322 'International Tables Vol C Tables 4.2.6.8 and 6.1.1.4'
Cr Cr -0.1635 2.4439 'International Tables Vol C Tables 4.2.6.8 and 6.1.1.4'
Zn Zn -1.5491 0.6778 'International Tables Vol C Tables 4.2.6.8 and 6.1.1.4'
S S 0.3331 0.5567 'International Tables Vol C Tables 4.2.6.8 and 6.1.1.4'

loop_
_geom_angle_atom_site_label_1
_geom_angle_atom_site_label_2
_geom_angle_atom_site_label_3
_geom_angle
_geom_angle_site_symmetry_1
_geom_angle_site_symmetry_3
O19 Zn1 O19 143.8(18) 21_545 .
O17B Zn1 O17B 85.7(14) . 21_545
O19 Zn1 N5 101.1(6) 21_545 16_556
O19 Zn1 N5 101.1(6) . 16_556
O17B Zn1 N5 117.0(4) . 16_556
O17B Zn1 N5 117.0(4) 21_545 16_556
O19 Zn1 N5 101.1(6) 21_545 .
O19 Zn1 N5 101.1(6) . .
O17B Zn1 N5 117.0(4) . .
O17B Zn1 N5 117.0(4) 21_545 .
N5 Zn1 N5 103.4(6) 16_556 .
C31 N5 C31 114.3(15) 21_545 .
C31 N5 Zn1 122.8(8) 21_545 .
C31 N5 Zn1 122.8(8) . .
O1 Cr2 O4 94.8(2) . .
O1 Cr2 O4 94.8(2) . 20_655
O4 Cr2 O4 87.3(4) . 20_655
O1 Cr2 O4 94.8(2) . 11_657
O4 Cr2 O4 170.3(4) . 11_657
O4 Cr2 O4 91.9(4) 20_655 11_657
O1 Cr2 O4 94.8(2) . 16_557
O4 Cr2 O4 91.9(4) . 16_557
O4 Cr2 O4 170.3(4) 20_655 16_557
O4 Cr2 O4 87.3(4) 11_657 16_557
O1 Cr2 O2B 171.7(7) . .
O4 Cr2 O2B 91.2(6) . .
O4 Cr2 O2B 91.2(6) 20_655 .
O4 Cr2 O2B 79.2(6) 11_657 .
O4 Cr2 O2B 79.2(6) 16_557 .
O1 Cr2 O2B 171.7(7) . 16_557
O4 Cr2 O2B 79.2(6) . 16_557
O4 Cr2 O2B 79.2(6) 20_655 16_557
O4 Cr2 O2B 91.2(6) 11_657 16_557
O4 Cr2 O2B 91.2(6) 16_557 16_557
O2B Cr2 O2B 16.7(14) . 16_557
Cr2 O1 Cr2 120.0 3_655 .
Cr2 O1 Cr2 120.003(1) 3_655 2_545
Cr2 O1 Cr2 119.996(1) . 2_545
O2B O2B Cr2 81.7(7) 16_557 .
C4 O4 Cr2 132.6(12) . .
C31 C13 C1 115.7(13) . .
C31 C13 H13 122.2 . .
C1 C13 H13 122.2 . .
N5 C31 C13 126.9(14) . .
N5 C31 H31 116.5 . .
C13 C31 H31 116.5 . .
C13 C1 C13 120.5(15) 21_545 .
C13 C1 C4 119.7(8) 21_545 .
C13 C1 C4 119.7(8) . .
C36 S1 C36 93.3(16) 8_556 .
C36 S1 C36 93.3(16) 23 .
O4 C4 O4 126(2) . 21_545
O4 C4 C1 116.8(10) . .
O4 C4 C1 116.8(10) 21_545 .
C36 C2 C2 113.3(9) . 8_556
C36 C2 H2 123.4 . .
C2 C2 H2 123.4 8_556 .
C17 O17B Zn1 112.6(19) . .
O3 C17 O17B 130(3) . .
O3 C17 C36 116(2) . .
O17B C17 C36 114(2) . .
C2 C36 C17 129.3(17) . .
C2 C36 S1 110.1(15) . .
C17 C36 S1 120.7(19) . .
C39 S2 C39 51(3) 8_556 16_556
C39 S2 C38 76.3(17) 16_556 23
C39 S2 C38 76.3(17) 8_556 .
C38 S2 C38 96(2) 23 .
C37 O19 C37 83(3) . 16_556
C37 O19 Zn1 125(2) . .
C37 O19 Zn1 125(2) 16_556 .
O19 C37 O20 121(3) . .
O19 C37 C38 115(2) . .
O20 C37 C38 124(3) . .
O19 C37 C37 48.3(14) . 16_556
O20 C37 C37 147.1(15) . 16_556
C38 C37 C37 76.2(12) . 16_556
O19 C37 C38 90(2) . 16_556
O20 C37 C38 146(2) . 16_556
C37 C37 C38 48.5(11) 16_556 16_556
C39 C38 C38 99(5) 16_556 16_556
C39 C38 C39 60(6) 16_556 .
C39 C38 C37 134(3) 16_556 .
C38 C38 C37 103.8(12) 16_556 .
C39 C38 C37 130(2) . .
C39 C38 S2 72(4) 16_556 .
C38 C38 S2 125.1(10) 16_556 .
C39 C38 S2 108(2) . .
C37 C38 S2 122(2) . .
C39 C38 C37 132(5) 16_556 16_556
C38 C38 C37 48.5(11) 16_556 16_556
C39 C38 C37 80.4(18) . 16_556
C37 C38 C37 55.3(15) . 16_556
S2 C38 C37 153.3(13) . 16_556
C38 C39 C39 114.3(18) . 23
C38 C39 H39 122.9 . .
C39 C39 H39 122.9 23 .

loop_
_geom_bond_atom_site_label_1
_geom_bond_atom_site_label_2
_geom_bond_distance
_geom_bond_site_symmetry_2
Zn1 O19 1.90(3) 21_545
Zn1 O19 1.90(3) .
Zn1 O17B 1.98(2) .
Zn1 O17B 1.98(2) 21_545
Zn1 N5 2.060(13) 16_556
Zn1 N5 2.060(13) .
N5 C31 1.319(7) 21_545
N5 C31 1.319(7) .
Cr2 O1 1.914(3) .
Cr2 O4 1.977(9) .
Cr2 O4 1.977(9) 20_655
Cr2 O4 1.977(9) 11_657
Cr2 O4 1.977(9) 16_557
Cr2 O2B 2.169(14) .
Cr2 O2B 2.169(14) 16_557
O1 Cr2 1.914(3) 3_655
O1 Cr2 1.914(3) 2_545
O2B O2B 0.63(5) 16_557
O4 C4 1.255(8) .
C13 C31 1.367(8) .
C13 C1 1.388(7) .
C13 H13 0.9400 .
C31 H31 0.9400 .
C1 C13 1.388(7) 21_545
C1 C4 1.488(16) .
S1 C36 1.699(17) 8_556
S1 C36 1.699(17) 23
S1 C36 1.699(17) .
C4 O4 1.255(8) 21_545
C2 C36 1.342(18) .
C2 C2 1.411(19) 8_556
C2 H2 0.9400 .
O17B C17 1.233(19) .
C17 O3 1.226(18) .
C17 C36 1.486(18) .
S2 C39 1.63(5) 8_556
S2 C39 1.63(5) 16_556
S2 C38 1.684(19) 23
S2 C38 1.684(19) .
O19 C37 1.230(19) .
O19 C37 1.230(19) 16_556
O20 C37 1.244(19) .
C37 C38 1.490(19) .
C37 C37 1.64(5) 16_556
C37 C38 1.93(4) 16_556
C38 C39 0.83(3) 16_556
C38 C38 0.92(6) 16_556
C38 C39 1.33(2) .
C38 C37 1.93(4) 16_556
C39 C39 1.40(7) 23
C39 H39 0.9400 .

loop_
_geom_torsion_atom_site_label_1
_geom_torsion_atom_site_label_2
_geom_torsion_atom_site_label_3
_geom_torsion_atom_site_label_4
_geom_torsion
_geom_torsion_site_symmetry_1
_geom_torsion_site_symmetry_4
C31 N5 C31 C13 -1(3) 21_545 .
Zn1 N5 C31 C13 -177.4(11) . .
C1 C13 C31 N5 0(2) . .
C31 C13 C1 C13 0(2) . 21_545
C31 C13 C1 C4 179.5(11) . .
Cr2 O4 C4 O4 1(2) . 21_545
Cr2 O4 C4 C1 179.3(7) . .
C13 C1 C4 O4 0.6(18) 21_545 .
C13 C1 C4 O4 -178.8(13) . .
C13 C1 C4 O4 178.8(13) 21_545 21_545
C13 C1 C4 O4 -0.6(18) . 21_545
Zn1 O17B C17 O3 0.0 . .
Zn1 O17B C17 C36 180.0 . .
C2 C2 C36 C17 180.0 8_556 .
C2 C2 C36 S1 0.0 8_556 .
O3 C17 C36 C2 180.0 . .
O17B C17 C36 C2 0.0 . .
O3 C17 C36 S1 0.0 . .
O17B C17 C36 S1 180.0 . .
C36 S1 C36 C2 0.0 8_556 .
C36 S1 C36 C2 0.0 23 .
C36 S1 C36 C17 180.0 8_556 .
C36 S1 C36 C17 180.0 23 .
O19 Zn1 O19 C37 54(2) 21_545 .
O17B Zn1 O19 C37 54(2) . .
O17B Zn1 O19 C37 54(2) 21_545 .
N5 Zn1 O19 C37 -73(2) 16_556 .
N5 Zn1 O19 C37 -179.2(19) . .
O19 Zn1 O19 C37 -54(2) 21_545 16_556
O17B Zn1 O19 C37 -54(2) . 16_556
O17B Zn1 O19 C37 -54(2) 21_545 16_556
N5 Zn1 O19 C37 179.2(19) 16_556 16_556
N5 Zn1 O19 C37 73(2) . 16_556
C37 O19 C37 O20 141(2) 16_556 .
Zn1 O19 C37 O20 13(2) . .
C37 O19 C37 C38 -40(2) 16_556 .
Zn1 O19 C37 C38 -167.7(13) . .
Zn1 O19 C37 C37 -128(3) . 16_556
C37 O19 C37 C38 -26.6(16) 16_556 16_556
Zn1 O19 C37 C38 -154.5(18) . 16_556
O19 C37 C38 C39 -88(7) . 16_556
O20 C37 C38 C39 92(7) . 16_556
C37 C37 C38 C39 -117(7) 16_556 16_556
C38 C37 C38 C39 -117(7) 16_556 16_556
O19 C37 C38 C38 29.5(15) . 16_556
O20 C37 C38 C38 -150.9(15) . 16_556
C37 C37 C38 C38 0.001(4) 16_556 16_556
O19 C37 C38 C39 -2(2) . .
O20 C37 C38 C39 177(2) . .
C37 C37 C38 C39 -31.6(14) 16_556 .
C38 C37 C38 C39 -31.6(14) 16_556 .
O19 C37 C38 S2 178(2) . .
O20 C37 C38 S2 -3(2) . .
C37 C37 C38 S2 148.1(14) 16_556 .
C38 C37 C38 S2 148.1(14) 16_556 .
O19 C37 C38 C37 29.5(15) . 16_556
O20 C37 C38 C37 -150.9(15) . 16_556
C38 C37 C38 C37 -0.001(5) 16_556 16_556
C39 S2 C38 C39 26(3) 8_556 16_556
C38 S2 C38 C39 48(5) 23 16_556
C39 S2 C38 C38 -61(2) 8_556 16_556
C39 S2 C38 C38 -88(5) 16_556 16_556
C38 S2 C38 C38 -39.2(15) 23 16_556
C39 S2 C38 C39 -22.7(19) 8_556 .
C39 S2 C38 C39 -49(5) 16_556 .
C38 S2 C38 C39 -0.6(9) 23 .
C39 S2 C38 C37 157.5(19) 8_556 .
C39 S2 C38 C37 131(5) 16_556 .
C38 S2 C38 C37 179.6(5) 23 .
C39 S2 C38 C37 -127(5) 8_556 16_556
C39 S2 C38 C37 -154(8) 16_556 16_556
C38 S2 C38 C37 -105(4) 23 16_556
C39 C38 C39 C39 -55(2) 16_556 23
C38 C38 C39 C39 125(2) 16_556 23
C37 C38 C39 C39 -179.7(4) . 23
S2 C38 C39 C39 0.5(7) . 23
C37 C38 C39 C39 154.3(13) 16_556 23

loop_
_platon_squeeze_void_nr
_platon_squeeze_void_average_x
_platon_squeeze_void_average_y
_platon_squeeze_void_average_z
_platon_squeeze_void_volume
_platon_squeeze_void_count_electrons
_platon_squeeze_void_content
1 -0.021 -0.016 -0.009 7605 1514 ' '
